data_4510870
loop_
_publ_author_name
'Su, Kongzhao'
'Jiang, Feilong'
'Qian, Jinjie'
'Gai, Yanli'
'Wu, Mingyan'
'Bawaked, Salem M.'
'Mokhtar, Mohamed'
'AL-Thabaiti, Shaeel A.'
'Hong, Maochun'

_publ_section_title
;
 Generalized Synthesis of Calixarene-Based High-Nuclearity M4nNanocages (M
 = Ni or Co;n= 2--6)
;
_journal_issue 6
_journal_name_full 'Crystal Growth &amp; Design'
_journal_page_first 3116
_journal_paper_doi 10.1021/cg5003836
_journal_volume 14
_journal_year 2014
_chemical_formula_sum 'C252 H314 Cl6 Co24 N6 O57 P8 S24'
_chemical_formula_weight 6983.72
_chemical_name_systematic
; 
 ? 
;
_space_group_IT_number 64
_symmetry_cell_setting orthorhombic
_symmetry_space_group_name_Hall '-C 2ac 2'
_symmetry_space_group_name_H-M 'C m c a'
_atom_sites_solution_hydrogens geom
_atom_sites_solution_primary direct
_atom_sites_solution_secondary difmap
_audit_creation_method SHELXL-97
_cell_angle_alpha 90.00
_cell_angle_beta 90.00
_cell_angle_gamma 90.00
_cell_formula_units_Z 4
_cell_length_a 40.933(6)
_cell_length_b 25.607(4)
_cell_length_c 35.165(5)
_cell_measurement_temperature 120(2)
_cell_volume 36859(9)
_computing_structure_refinement 'SHELXL-97 (Sheldrick, 1997)'
_computing_structure_solution 'SHELXS-97 (Sheldrick, 1990)'
_diffrn_ambient_temperature 120(2)
_diffrn_measured_fraction_theta_full 0.997
_diffrn_measured_fraction_theta_max 0.997
_diffrn_measurement_device_type 'Saturn724+ (2x2 bin mode)'
_diffrn_measurement_method CCD_Profile_fitting
_diffrn_radiation_monochromator graphite
_diffrn_radiation_source 'fine-focus sealed tube'
_diffrn_radiation_type MoK\a
_diffrn_radiation_wavelength 0.71073
_diffrn_reflns_av_R_equivalents 0.0771
_diffrn_reflns_av_sigmaI/netI 0.0595
_diffrn_reflns_limit_h_max 48
_diffrn_reflns_limit_h_min -48
_diffrn_reflns_limit_k_max 28
_diffrn_reflns_limit_k_min -30
_diffrn_reflns_limit_l_max 41
_diffrn_reflns_limit_l_min -41
_diffrn_reflns_number 113298
_diffrn_reflns_theta_full 25.00
_diffrn_reflns_theta_max 25.00
_diffrn_reflns_theta_min 3.04
_exptl_absorpt_coefficient_mu 1.314
_exptl_absorpt_correction_T_max 0.7610
_exptl_absorpt_correction_T_min 0.7348
_exptl_absorpt_correction_type multi-scan
_exptl_crystal_colour red
_exptl_crystal_density_diffrn 1.180
_exptl_crystal_density_method 'not measured'
_exptl_crystal_description block
_exptl_crystal_F_000 13032
_exptl_crystal_size_max 0.25
_exptl_crystal_size_mid 0.25
_exptl_crystal_size_min 0.22
_platon_squeeze_details
;
SQUEEZE removed eight disordered CH3OH and two disordered DMF
molecules per formula unit. This valueis calculated based upon
volume/count_electrons analysis and elemental analyses.
See ref: a) Y. F. Bi, X. T. Wang, W. P. Liao, X. F. Wang, X. W. Wang,
H. J. Zhang and S. Gao, J. Am. Chem. Soc. 2009, 131, 11650;
b)Y. F. Bi, S. C. Du and W. P. Liao, Chem. Commun., 2011, 47, 4724.
(c) Dolomanov, O. V.; Cordes, D. B.; Champness, N. R.; Blake, A. J.; 
Hanton, L. R.; Jameson, G. B.; Schr?der M.; and Wilson, C.; Chem. Commun.
,2004, 40, 642.
;
_refine_diff_density_max 2.066
_refine_diff_density_min -0.754
_refine_diff_density_rms 0.151
_refine_ls_extinction_method none
_refine_ls_goodness_of_fit_ref 1.051
_refine_ls_hydrogen_treatment mixed
_refine_ls_matrix_type full
_refine_ls_number_parameters 804
_refine_ls_number_reflns 16448
_refine_ls_number_restraints 1
_refine_ls_restrained_S_all 1.051
_refine_ls_R_factor_all 0.1048
_refine_ls_R_factor_gt 0.0853
_refine_ls_shift/su_max 0.012
_refine_ls_shift/su_mean 0.000
_refine_ls_structure_factor_coef Fsqd
_refine_ls_weighting_details 'calc w=1/[\s^2^(Fo^2^)+(0.1817P)^2^+0.0000P] where P=(Fo^2^+2Fc^2^)/3'
_refine_ls_weighting_scheme calc
_refine_ls_wR_factor_gt 0.2413
_refine_ls_wR_factor_ref 0.2687
_reflns_number_gt 12023
_reflns_number_total 16448
_reflns_threshold_expression >2sigma(I)
_cod_data_source_file cg5003836_si_002.cif
_cod_data_source_block c:compound8
_cod_depositor_comments
;
The following automatic conversions were performed:

'_exptl_absorpt_correction_type' value 'Multi-scan' changed to
'multi-scan' according to
/usr/data/users/saulius/crontab/automatic-downloads/rss-feeds/ACS/lib/dictionaries/cif_core.dic
dictionary named 'cif_core.dic' version 2.4.2 from 2011-04-26.

Automatic conversion script
Id: cif_fix_values 2281 2013-09-26 08:29:07Z andrius 

 Adding full bibliography for 4510863--4510870.cif.
;
_cod_original_cell_volume 36858(9)
_cod_original_sg_symbol_H-M Cmca
_cod_database_code 4510870

loop_
_symmetry_equiv_pos_as_xyz
'x, y, z'
'-x, -y+1/2, z+1/2'
'x, -y, -z'
'-x, y+1/2, -z+1/2'
'x+1/2, y+1/2, z'
'-x+1/2, -y+1, z+1/2'
'x+1/2, -y+1/2, -z'
'-x+1/2, y+1, -z+1/2'
'-x, -y, -z'
'x, y-1/2, -z-1/2'
'-x, y, z'
'x, -y-1/2, z-1/2'
'-x+1/2, -y+1/2, -z'
'x+1/2, y, -z-1/2'
'-x+1/2, y+1/2, z'
'x+1/2, -y, z-1/2'

loop_
_atom_site_label
_atom_site_type_symbol
_atom_site_fract_x
_atom_site_fract_y
_atom_site_fract_z
_atom_site_U_iso_or_equiv
_atom_site_adp_type
_atom_site_occupancy
_atom_site_symmetry_multiplicity
_atom_site_calc_flag
_atom_site_refinement_flags
Co1 Co 0.42265(2) 0.61288(3) 0.07451(2) 0.0424(2) Uani 1 1 d .
Co2 Co 0.383262(19) 0.51129(3) 0.04267(2) 0.0425(2) Uani 1 1 d .
Co3 Co 0.423399(19) 0.43670(3) 0.10102(2) 0.0413(2) Uani 1 1 d .
Co4 Co 0.462742(19) 0.53810(3) 0.13287(2) 0.0413(2) Uani 1 1 d .
Co5 Co 0.46016(2) 0.34297(3) 0.07063(2) 0.0413(2) Uani 1 1 d .
Co6 Co 0.46024(2) 0.31684(3) -0.02007(2) 0.0415(2) Uani 1 1 d .
Cl1 Cl 0.44437(3) 0.51804(5) 0.06315(4) 0.0426(3) Uani 1 1 d .
Cl2 Cl 0.5000 0.37731(7) 0.01819(5) 0.0433(4) Uani 1 2 d S
S1 S 0.38697(4) 0.68359(6) 0.10526(5) 0.0513(4) Uani 1 1 d .
S2 S 0.32117(4) 0.51193(6) 0.05176(5) 0.0532(4) Uani 1 1 d .
S3 S 0.38932(4) 0.38683(6) 0.15049(4) 0.0489(4) Uani 1 1 d .
S4 S 0.45505(4) 0.55827(6) 0.20360(4) 0.0470(4) Uani 1 1 d .
S5 S 0.43289(4) 0.27395(6) 0.11297(4) 0.0456(4) Uani 1 1 d .
S6 S 0.43295(4) 0.23099(6) -0.03956(4) 0.0471(4) Uani 1 1 d .
P1 P 0.5000 0.42373(8) 0.12777(6) 0.0378(4) Uani 1 2 d S
P2 P 0.40204(4) 0.39168(6) 0.01617(4) 0.0395(3) Uani 1 1 d .
P3 P 0.5000 0.36005(8) -0.09537(6) 0.0396(5) Uani 1 2 d S
O1 O 0.37880(10) 0.57816(17) 0.07100(12) 0.0479(10) Uani 1 1 d .
O2 O 0.37978(9) 0.46484(16) 0.08826(11) 0.0446(9) Uani 1 1 d .
O3 O 0.43053(10) 0.48317(15) 0.14601(10) 0.0441(9) Uani 1 1 d .
O4 O 0.43048(10) 0.59586(16) 0.12894(11) 0.0444(9) Uani 1 1 d .
O5 O 0.5000 0.3082(2) 0.09058(16) 0.0457(13) Uani 1 2 d S
O6 O 0.44889(10) 0.28971(14) 0.03125(11) 0.0450(9) Uani 1 1 d .
O7 O 0.46961(10) 0.40600(15) 0.10544(11) 0.0446(9) Uani 1 1 d .
O8 O 0.5000 0.4839(2) 0.13049(18) 0.0480(14) Uani 1 2 d S
O9 O 0.5000 0.4003(3) 0.16763(17) 0.0671(19) Uani 1 2 d S
O10 O 0.39224(11) 0.44856(15) 0.00771(11) 0.0456(9) Uani 1 1 d .
O11 O 0.42315(10) 0.39096(15) 0.05225(11) 0.0436(9) Uani 1 1 d .
O12 O 0.42255(10) 0.37049(15) -0.01712(11) 0.0451(9) Uani 1 1 d .
O13 O 0.37156(12) 0.3589(2) 0.02135(15) 0.0706(14) Uani 1 1 d .
O14 O 0.46934(10) 0.35614(16) -0.06953(11) 0.0440(9) Uani 1 1 d .
O15 O 0.5000 0.3155(3) -0.1243(2) 0.0680(19) Uani 1 2 d S
O16 O 0.5000 0.5857(2) 0.11555(18) 0.0498(14) Uani 1 2 d S
O17 O 0.5000 0.27319(19) -0.02656(16) 0.0446(13) Uani 1 2 d S
O18 O 0.5000 0.5000 0.0000 0.079(3) Uani 1 4 d S
C1 C 0.35070(16) 0.5989(3) 0.08072(18) 0.0511(15) Uani 1 1 d .
C2 C 0.34957(15) 0.6496(2) 0.09859(19) 0.0502(15) Uani 1 1 d .
C3 C 0.32029(17) 0.6700(3) 0.1104(3) 0.081(3) Uani 1 1 d .
H3 H 0.3200 0.7037 0.1217 0.098 Uiso 1 1 calc R
C4 C 0.2909(2) 0.6427(4) 0.1064(4) 0.109(4) Uani 1 1 d .
C5 C 0.2920(2) 0.5954(4) 0.0879(3) 0.085(3) Uani 1 1 d .
H5 H 0.2722 0.5769 0.0836 0.102 Uiso 1 1 calc R
C6 C 0.32117(15) 0.5739(3) 0.0752(2) 0.0545(16) Uani 1 1 d .
C7 C 0.2577(4) 0.6620(7) 0.1243(5) 0.149(5) Uiso 1 1 d .
C10 C 0.2423(7) 0.6841(11) 0.0863(9) 0.272(12) Uiso 1 1 d .
C11 C 0.35194(15) 0.4491(2) 0.10406(15) 0.0448(13) Uani 1 1 d .
C12 C 0.32176(14) 0.4679(3) 0.09159(18) 0.0494(14) Uani 1 1 d .
C13 C 0.29294(18) 0.4534(3) 0.1092(2) 0.0649(19) Uani 1 1 d .
H13 H 0.2729 0.4666 0.0996 0.078 Uiso 1 1 calc R
C14 C 0.29212(19) 0.4211(4) 0.1396(2) 0.081(2) Uani 1 1 d .
C15 C 0.32247(18) 0.3998(3) 0.1525(2) 0.068(2) Uani 1 1 d .
H15 H 0.3228 0.3760 0.1732 0.082 Uiso 1 1 calc R
C16 C 0.35155(15) 0.4140(2) 0.13445(17) 0.0483(14) Uani 1 1 d .
C17 C 0.2607(2) 0.4040(7) 0.1604(4) 0.133(5) Uani 1 1 d .
C31 C 0.42000(14) 0.4719(2) 0.18059(15) 0.0414(12) Uani 1 1 d .
C32 C 0.40018(15) 0.4296(2) 0.18881(16) 0.0466(14) Uani 1 1 d .
C33 C 0.38873(19) 0.4213(3) 0.22563(19) 0.0643(19) Uani 1 1 d .
H33 H 0.3752 0.3918 0.2302 0.077 Uiso 1 1 calc R
C34 C 0.3960(2) 0.4532(3) 0.25547(19) 0.073(2) Uani 1 1 d .
C35 C 0.41639(19) 0.4941(3) 0.24799(19) 0.0616(17) Uani 1 1 d .
H35 H 0.4227 0.5162 0.2684 0.074 Uiso 1 1 calc R
C36 C 0.42847(16) 0.5049(2) 0.21181(17) 0.0493(14) Uani 1 1 d .
C37 C 0.3832(3) 0.4430(5) 0.2955(2) 0.124(5) Uani 1 1 d .
C38 C 0.3551(4) 0.4061(7) 0.2967(3) 0.160(7) Uani 1 1 d .
H38A H 0.3609 0.3739 0.2832 0.241 Uiso 1 1 calc R
H38B H 0.3361 0.4223 0.2844 0.241 Uiso 1 1 calc R
H38C H 0.3498 0.3980 0.3232 0.241 Uiso 1 1 calc R
C39 C 0.4120(7) 0.4102(11) 0.3154(7) 0.249(11) Uiso 1 1 d .
C41 C 0.41868(15) 0.6228(2) 0.15824(16) 0.0450(13) Uani 1 1 d .
C42 C 0.42680(17) 0.6099(2) 0.19510(17) 0.0493(15) Uani 1 1 d .
C43 C 0.4134(2) 0.6378(3) 0.22632(19) 0.069(2) Uani 1 1 d .
H43 H 0.4198 0.6290 0.2515 0.083 Uiso 1 1 calc R
C44 C 0.3913(2) 0.6774(3) 0.2208(2) 0.074(2) Uani 1 1 d .
C45 C 0.3841(2) 0.6907(3) 0.1844(2) 0.072(2) Uani 1 1 d .
H45 H 0.3695 0.7189 0.1801 0.087 Uiso 1 1 calc R
C46 C 0.39741(15) 0.6649(3) 0.15272(18) 0.0509(15) Uani 1 1 d .
C47 C 0.3776(3) 0.7096(5) 0.2550(3) 0.112(4) Uani 1 1 d D
C48 C 0.3746(5) 0.6744(7) 0.2896(4) 0.222(11) Uani 1 1 d .
H48A H 0.3785 0.6949 0.3127 0.333 Uiso 1 1 calc R
H48B H 0.3909 0.6464 0.2880 0.333 Uiso 1 1 calc R
H48C H 0.3527 0.6592 0.2905 0.333 Uiso 1 1 calc R
C49 C 0.3486(5) 0.7411(8) 0.2448(4) 0.231(11) Uani 1 1 d .
C50 C 0.4036(5) 0.7515(8) 0.2654(7) 0.245(11) Uiso 1 1 d D
C51 C 0.5000 0.2671(3) 0.1141(2) 0.0372(16) Uani 1 2 d S
C52 C 0.47110(13) 0.2449(2) 0.12721(16) 0.0430(13) Uani 1 1 d .
C53 C 0.47128(17) 0.2005(2) 0.14924(18) 0.0532(15) Uani 1 1 d .
H53 H 0.4512 0.1860 0.1577 0.064 Uiso 1 1 calc R
C54 C 0.5000 0.1768(4) 0.1591(2) 0.057(2) Uani 1 2 d S
C55 C 0.5000 0.1267(5) 0.1854(4) 0.082(4) Uani 1 2 d S
C56 C 0.5000 0.1450(7) 0.2265(4) 0.108(5) Uani 1 2 d S
C57 C 0.4700(2) 0.0934(4) 0.1781(3) 0.106(4) Uani 1 1 d .
H57A H 0.4694 0.0645 0.1964 0.159 Uiso 1 1 calc R
H57B H 0.4708 0.0793 0.1523 0.159 Uiso 1 1 calc R
H57C H 0.4503 0.1148 0.1811 0.159 Uiso 1 1 calc R
C58 C 0.43120(14) 0.2471(2) 0.03792(17) 0.0412(12) Uani 1 1 d .
C59 C 0.42254(15) 0.2130(2) 0.00828(17) 0.0456(13) Uani 1 1 d .
C60 C 0.40665(17) 0.1667(2) 0.01603(19) 0.0544(16) Uani 1 1 d .
H60 H 0.4012 0.1443 -0.0046 0.065 Uiso 1 1 calc R
C61 C 0.39847(18) 0.1514(3) 0.0520(2) 0.0593(17) Uani 1 1 d .
C62 C 0.40597(17) 0.1855(3) 0.0804(2) 0.0593(17) Uani 1 1 d .
H62 H 0.3995 0.1770 0.1056 0.071 Uiso 1 1 calc R
C63 C 0.42251(14) 0.2319(2) 0.07443(17) 0.0444(13) Uani 1 1 d .
C64 C 0.3808(3) 0.0991(3) 0.0598(3) 0.086(3) Uani 1 1 d .
C67 C 0.3997(6) 0.0695(8) 0.0930(7) 0.210(9) Uiso 1 1 d .
C68 C 0.5000 0.2232(3) -0.0393(2) 0.0413(18) Uani 1 2 d S
C69 C 0.47080(15) 0.1977(2) -0.04629(16) 0.0436(13) Uani 1 1 d .
C70 C 0.47101(18) 0.1462(3) -0.0594(2) 0.0616(18) Uani 1 1 d .
H70 H 0.4509 0.1293 -0.0647 0.074 Uiso 1 1 calc R
C71 C 0.5000 0.1192(4) -0.0647(3) 0.066(3) Uani 1 2 d S
C72 C 0.5000 0.0613(5) -0.0792(5) 0.092(4) Uani 1 2 d S
C74 C 0.5000 0.0655(11) -0.1216(9) 0.209(12) Uiso 1 2 d S
C8A C 0.2639(6) 0.6946(10) 0.1589(7) 0.118(7) Uiso 0.50 1 d P
C9A C 0.2372(8) 0.6185(12) 0.1374(9) 0.128(9) Uiso 0.50 1 d P
C18A C 0.2397(7) 0.4530(11) 0.1675(8) 0.118(8) Uiso 0.50 1 d P
C19A C 0.2425(6) 0.3665(10) 0.1320(7) 0.109(7) Uiso 0.50 1 d P
C20A C 0.2663(6) 0.3618(10) 0.1927(7) 0.111(7) Uiso 0.50 1 d P
C40A C 0.4030(6) 0.4601(10) 0.3275(7) 0.109(7) Uiso 0.50 1 d P
C65A C 0.3481(7) 0.1072(10) 0.0790(9) 0.116(8) Uiso 0.50 1 d P
C66A C 0.3422(7) 0.1114(11) 0.0515(9) 0.129(9) Uiso 0.50 1 d P
C73A C 0.4680(6) 0.0364(10) -0.0782(7) 0.108(7) Uiso 0.50 1 d P
C8B C 0.2571(8) 0.7237(12) 0.1184(10) 0.166(12) Uiso 0.50 1 d P
H8B1 H 0.2687 0.7326 0.0948 0.249 Uiso 0.50 1 calc PR
H8B2 H 0.2678 0.7408 0.1399 0.249 Uiso 0.50 1 calc PR
H8B3 H 0.2344 0.7357 0.1166 0.249 Uiso 0.50 1 calc PR
C9B C 0.2317(8) 0.6306(13) 0.1172(10) 0.132(9) Uiso 0.50 1 d P
C18B C 0.2322(8) 0.4454(12) 0.1451(9) 0.140(10) Uiso 0.50 1 d P
C19B C 0.2544(9) 0.3464(14) 0.1604(11) 0.161(12) Uiso 0.50 1 d P
C20B C 0.2661(8) 0.4036(13) 0.2045(9) 0.149(10) Uiso 0.50 1 d P
C40B C 0.3662(7) 0.4994(11) 0.3095(8) 0.134(9) Uiso 0.50 1 d P
C65B C 0.3656(8) 0.0951(13) 0.1020(9) 0.141(9) Uiso 0.50 1 d P
C66B C 0.3839(6) 0.0628(9) 0.0265(6) 0.105(6) Uiso 0.50 1 d P
H66A H 0.3681 0.0343 0.0291 0.157 Uiso 0.50 1 calc PR
H66B H 0.4061 0.0483 0.0258 0.157 Uiso 0.50 1 calc PR
H66C H 0.3796 0.0820 0.0030 0.157 Uiso 0.50 1 calc PR
C73B C 0.4770(6) 0.0290(11) -0.0504(8) 0.121(8) Uiso 0.50 1 d P

loop_
_atom_site_aniso_label
_atom_site_aniso_U_11
_atom_site_aniso_U_22
_atom_site_aniso_U_33
_atom_site_aniso_U_23
_atom_site_aniso_U_13
_atom_site_aniso_U_12
Co1 0.0434(5) 0.0436(5) 0.0402(4) -0.0002(3) 0.0016(3) 0.0001(3)
Co2 0.0437(5) 0.0424(5) 0.0413(4) -0.0002(3) 0.0037(3) 0.0014(3)
Co3 0.0410(4) 0.0434(5) 0.0395(4) -0.0027(3) 0.0019(3) 0.0008(3)
Co4 0.0418(4) 0.0394(4) 0.0428(5) -0.0009(3) 0.0033(3) 0.0007(3)
Co5 0.0460(5) 0.0345(4) 0.0433(5) 0.0015(3) -0.0024(3) 0.0009(3)
Co6 0.0472(5) 0.0352(4) 0.0420(4) 0.0024(3) 0.0013(3) 0.0011(3)
Cl1 0.0423(7) 0.0420(7) 0.0435(7) 0.0000(5) 0.0027(6) 0.0012(6)
Cl2 0.0482(11) 0.0399(10) 0.0418(10) 0.0025(7) 0.000 0.000
S1 0.0571(9) 0.0442(8) 0.0526(9) -0.0008(6) -0.0022(7) 0.0056(7)
S2 0.0430(8) 0.0578(10) 0.0588(10) -0.0034(7) -0.0042(7) 0.0005(7)
S3 0.0557(9) 0.0437(8) 0.0473(8) 0.0008(6) 0.0033(7) -0.0079(7)
S4 0.0517(9) 0.0456(8) 0.0437(8) -0.0039(6) -0.0028(7) -0.0016(7)
S5 0.0476(8) 0.0425(8) 0.0468(8) 0.0053(6) 0.0024(6) 0.0016(6)
S6 0.0505(8) 0.0426(8) 0.0482(8) -0.0027(6) -0.0027(7) -0.0015(7)
P1 0.0405(11) 0.0374(10) 0.0355(10) -0.0012(8) 0.000 0.000
P2 0.0407(8) 0.0380(8) 0.0399(8) 0.0003(6) 0.0010(6) -0.0026(6)
P3 0.0417(11) 0.0369(10) 0.0402(11) -0.0028(8) 0.000 0.000
O1 0.037(2) 0.053(2) 0.053(2) -0.0122(19) 0.0068(18) 0.0038(18)
O2 0.036(2) 0.050(2) 0.048(2) 0.0023(17) 0.0062(17) 0.0008(17)
O3 0.055(2) 0.044(2) 0.033(2) -0.0038(16) 0.0069(18) -0.0054(18)
O4 0.050(2) 0.047(2) 0.037(2) -0.0061(16) 0.0019(18) 0.0096(19)
O5 0.051(3) 0.041(3) 0.045(3) 0.013(2) 0.000 0.000
O6 0.053(2) 0.036(2) 0.046(2) 0.0016(16) 0.0035(19) -0.0073(18)
O7 0.045(2) 0.039(2) 0.050(2) -0.0068(17) -0.0023(18) 0.0052(17)
O8 0.036(3) 0.034(3) 0.074(4) -0.008(3) 0.000 0.000
O9 0.084(5) 0.079(5) 0.038(3) 0.023(3) 0.000 0.000
O10 0.056(2) 0.040(2) 0.041(2) 0.0012(16) 0.0017(19) 0.0041(19)
O11 0.045(2) 0.047(2) 0.038(2) -0.0006(16) -0.0042(17) 0.0041(18)
O12 0.048(2) 0.043(2) 0.044(2) 0.0008(16) 0.0055(18) 0.0117(18)
O13 0.052(3) 0.072(3) 0.088(4) -0.001(3) 0.005(3) -0.023(3)
O14 0.044(2) 0.047(2) 0.040(2) 0.0051(17) 0.0025(17) 0.0047(18)
O15 0.087(5) 0.055(4) 0.062(4) -0.026(3) 0.000 0.000
O16 0.042(3) 0.045(3) 0.062(4) 0.021(3) 0.000 0.000
O17 0.050(3) 0.031(3) 0.053(3) -0.007(2) 0.000 0.000
O18 0.071(7) 0.081(7) 0.086(8) -0.008(6) 0.000 0.000
C1 0.051(4) 0.053(4) 0.049(3) -0.006(3) 0.006(3) 0.004(3)
C2 0.044(3) 0.044(3) 0.063(4) -0.006(3) -0.002(3) 0.013(3)
C3 0.042(4) 0.068(5) 0.134(8) -0.029(5) -0.006(4) 0.009(4)
C4 0.060(5) 0.104(8) 0.164(10) -0.055(7) -0.004(6) 0.036(5)
C5 0.053(4) 0.079(6) 0.123(7) -0.026(5) -0.001(5) 0.007(4)
C6 0.041(3) 0.056(4) 0.067(4) -0.012(3) -0.002(3) 0.003(3)
C11 0.047(3) 0.051(3) 0.036(3) -0.007(2) 0.006(2) 0.004(3)
C12 0.034(3) 0.065(4) 0.049(3) -0.006(3) 0.001(3) 0.000(3)
C13 0.048(4) 0.086(5) 0.061(4) 0.003(4) 0.000(3) -0.017(4)
C14 0.054(4) 0.116(7) 0.073(5) 0.005(5) 0.023(4) -0.015(5)
C15 0.057(4) 0.082(5) 0.065(5) 0.005(4) 0.009(3) -0.016(4)
C16 0.047(3) 0.046(3) 0.052(4) 0.000(3) 0.005(3) -0.004(3)
C17 0.056(5) 0.212(15) 0.132(10) 0.076(10) 0.028(6) 0.003(7)
C31 0.047(3) 0.040(3) 0.037(3) -0.005(2) 0.002(2) -0.005(2)
C32 0.051(3) 0.049(3) 0.039(3) -0.004(2) 0.009(3) -0.002(3)
C33 0.072(5) 0.074(5) 0.047(4) 0.000(3) 0.007(3) -0.020(4)
C34 0.085(5) 0.095(6) 0.039(4) -0.007(4) 0.006(4) -0.024(5)
C35 0.069(4) 0.075(5) 0.041(3) -0.006(3) -0.002(3) -0.005(4)
C36 0.051(3) 0.052(3) 0.045(3) -0.006(3) 0.002(3) -0.009(3)
C37 0.168(11) 0.160(11) 0.044(5) 0.002(5) 0.015(6) -0.094(9)
C38 0.174(13) 0.242(16) 0.065(6) -0.007(8) 0.049(7) -0.098(12)
C41 0.044(3) 0.051(3) 0.040(3) -0.010(2) 0.002(3) 0.004(3)
C42 0.065(4) 0.040(3) 0.043(3) -0.001(2) 0.013(3) 0.006(3)
C43 0.092(6) 0.072(5) 0.042(4) -0.004(3) 0.006(4) 0.022(4)
C44 0.089(6) 0.081(5) 0.051(4) -0.020(4) 0.009(4) 0.027(5)
C45 0.073(5) 0.078(5) 0.067(5) -0.020(4) 0.003(4) 0.026(4)
C46 0.046(3) 0.054(4) 0.053(4) -0.008(3) 0.001(3) 0.005(3)
C47 0.163(11) 0.113(8) 0.061(5) -0.027(5) 0.006(6) 0.052(8)
C48 0.39(3) 0.191(15) 0.090(9) 0.004(9) 0.123(14) 0.101(17)
C49 0.31(3) 0.255(19) 0.125(11) -0.033(12) 0.054(14) 0.205(19)
C51 0.040(4) 0.035(4) 0.036(4) 0.011(3) 0.000 0.000
C52 0.035(3) 0.052(3) 0.042(3) 0.009(2) 0.000(2) 0.003(3)
C53 0.058(4) 0.047(3) 0.055(4) 0.015(3) -0.005(3) -0.001(3)
C54 0.062(6) 0.067(6) 0.041(5) 0.023(4) 0.000 0.000
C55 0.062(7) 0.083(8) 0.102(9) 0.049(7) 0.000 0.000
C56 0.110(11) 0.149(13) 0.066(8) 0.064(9) 0.000 0.000
C57 0.092(7) 0.083(6) 0.142(9) 0.059(6) -0.016(6) -0.015(5)
C58 0.044(3) 0.029(3) 0.050(3) 0.002(2) -0.003(3) 0.004(2)
C59 0.047(3) 0.043(3) 0.047(3) 0.003(2) -0.003(3) -0.004(3)
C60 0.054(4) 0.043(3) 0.066(4) -0.004(3) -0.002(3) -0.013(3)
C61 0.066(4) 0.050(4) 0.062(4) 0.003(3) 0.003(3) -0.025(3)
C62 0.058(4) 0.053(4) 0.067(4) 0.007(3) -0.003(3) -0.004(3)
C63 0.039(3) 0.046(3) 0.047(3) 0.006(2) 0.006(2) -0.001(3)
C64 0.113(7) 0.062(5) 0.085(6) 0.013(4) -0.002(5) -0.043(5)
C68 0.054(5) 0.035(4) 0.035(4) 0.008(3) 0.000 0.000
C69 0.048(3) 0.040(3) 0.043(3) 0.003(2) -0.001(3) -0.005(3)
C70 0.064(4) 0.045(4) 0.076(5) -0.012(3) -0.004(4) -0.004(3)
C71 0.077(7) 0.049(5) 0.073(7) -0.025(5) 0.000 0.000
C72 0.080(8) 0.060(7) 0.136(12) -0.044(7) 0.000 0.000

loop_
_atom_type_symbol
_atom_type_description
_atom_type_scat_dispersion_real
_atom_type_scat_dispersion_imag
_atom_type_scat_source
C C 0.0033 0.0016 'International Tables Vol C Tables 4.2.6.8 and 6.1.1.4'
H H 0.0000 0.0000 'International Tables Vol C Tables 4.2.6.8 and 6.1.1.4'
N N 0.0061 0.0033 'International Tables Vol C Tables 4.2.6.8 and 6.1.1.4'
O O 0.0106 0.0060 'International Tables Vol C Tables 4.2.6.8 and 6.1.1.4'
P P 0.1023 0.0942 'International Tables Vol C Tables 4.2.6.8 and 6.1.1.4'
S S 0.1246 0.1234 'International Tables Vol C Tables 4.2.6.8 and 6.1.1.4'
Co Co 0.3494 0.9721 'International Tables Vol C Tables 4.2.6.8 and 6.1.1.4'
Cl Cl 0.1484 0.1585 'International Tables Vol C Tables 4.2.6.8 and 6.1.1.4'

loop_
_geom_angle_atom_site_label_1
_geom_angle_atom_site_label_2
_geom_angle_atom_site_label_3
_geom_angle
_geom_angle_site_symmetry_1
_geom_angle_site_symmetry_3
O4 Co1 O1 96.10(18) . .
O4 Co1 O12 170.80(17) . 3_565
O1 Co1 O12 91.69(17) . 3_565
O4 Co1 O14 90.95(16) . 3_565
O1 Co1 O14 170.81(16) . 3_565
O12 Co1 O14 80.82(15) 3_565 3_565
O4 Co1 S1 80.84(12) . .
O1 Co1 S1 80.18(12) . .
O12 Co1 S1 105.40(13) 3_565 .
O14 Co1 S1 106.85(12) 3_565 .
O4 Co1 Cl1 83.61(12) . .
O1 Co1 Cl1 83.30(12) . .
O12 Co1 Cl1 92.46(12) 3_565 .
O14 Co1 Cl1 91.66(12) 3_565 .
S1 Co1 Cl1 155.90(6) . .
O1 Co2 O2 95.97(18) . .
O1 Co2 O10 171.24(17) . .
O2 Co2 O10 91.57(16) . .
O1 Co2 O10 90.99(17) . 3_565
O2 Co2 O10 171.16(16) . 3_565
O10 Co2 O10 81.09(17) . 3_565
O1 Co2 S2 80.85(12) . .
O2 Co2 S2 80.40(12) . .
O10 Co2 S2 104.89(13) . .
O10 Co2 S2 106.16(13) 3_565 .
O1 Co2 Cl1 83.85(12) . .
O2 Co2 Cl1 83.48(12) . .
O10 Co2 Cl1 92.60(13) . .
O10 Co2 Cl1 91.89(12) 3_565 .
S2 Co2 Cl1 156.42(6) . .
O2 Co3 O3 95.42(17) . .
O2 Co3 O7 171.20(17) . .
O3 Co3 O7 91.91(17) . .
O2 Co3 O11 90.78(16) . .
O3 Co3 O11 171.48(17) . .
O7 Co3 O11 81.45(15) . .
O2 Co3 S3 81.06(12) . .
O3 Co3 S3 80.76(12) . .
O7 Co3 S3 104.98(13) . .
O11 Co3 S3 106.03(12) . .
O2 Co3 Cl1 83.72(12) . .
O3 Co3 Cl1 83.17(12) . .
O7 Co3 Cl1 92.35(12) . .
O11 Co3 Cl1 91.74(12) . .
S3 Co3 Cl1 156.65(6) . .
O3 Co4 O4 95.87(18) . .
O3 Co4 O16 171.2(2) . .
O4 Co4 O16 91.80(18) . .
O3 Co4 O8 91.36(18) . .
O4 Co4 O8 171.3(2) . .
O16 Co4 O8 80.65(18) . .
O3 Co4 S4 80.50(11) . .
O4 Co4 S4 80.54(11) . .
O16 Co4 S4 105.12(19) . .
O8 Co4 S4 105.43(18) . .
O3 Co4 Cl1 83.56(11) . .
O4 Co4 Cl1 83.68(11) . .
O16 Co4 Cl1 93.00(18) . .
O8 Co4 Cl1 92.43(17) . .
S4 Co4 Cl1 156.22(6) . .
O5 Co5 O6 97.4(2) . .
O5 Co5 O11 169.91(19) . .
O6 Co5 O11 91.14(16) . .
O5 Co5 O7 89.3(2) . .
O6 Co5 O7 171.54(16) . .
O11 Co5 O7 81.77(15) . .
O5 Co5 S5 80.99(13) . .
O6 Co5 S5 80.30(12) . .
O11 Co5 S5 105.87(12) . .
O7 Co5 S5 106.02(12) . .
O5 Co5 Cl2 83.56(14) . .
O6 Co5 Cl2 83.39(12) . .
O11 Co5 Cl2 92.13(12) . .
O7 Co5 Cl2 92.21(13) . .
S5 Co5 Cl2 155.82(6) . .
O17 Co6 O6 95.7(2) . .
O17 Co6 O14 91.7(2) . .
O6 Co6 O14 170.70(16) . .
O17 Co6 O12 171.92(18) . .
O6 Co6 O12 90.70(16) . .
O14 Co6 O12 81.46(15) . .
O17 Co6 S6 81.00(13) . .
O6 Co6 S6 80.85(12) . .
O14 Co6 S6 105.93(12) . .
O12 Co6 S6 104.98(13) . .
O17 Co6 Cl2 83.26(13) . .
O6 Co6 Cl2 83.43(12) . .
O14 Co6 Cl2 91.88(13) . .
O12 Co6 Cl2 92.58(13) . .
S6 Co6 Cl2 156.47(6) . .
Co2 Cl1 Co4 123.19(6) . .
Co2 Cl1 Co3 76.89(4) . .
Co4 Cl1 Co3 76.92(5) . .
Co2 Cl1 Co1 77.16(4) . .
Co4 Cl1 Co1 76.84(4) . .
Co3 Cl1 Co1 123.33(6) . .
Co5 Cl2 Co5 77.19(6) . 11_655
Co5 Cl2 Co6 77.04(4) . .
Co5 Cl2 Co6 123.45(8) 11_655 .
Co5 Cl2 Co6 123.45(8) . 11_655
Co5 Cl2 Co6 77.04(4) 11_655 11_655
Co6 Cl2 Co6 76.85(6) . 11_655
C2 S1 C46 101.4(3) . .
C2 S1 Co1 95.1(2) . .
C46 S1 Co1 93.9(2) . .
C6 S2 C12 101.4(3) . .
C6 S2 Co2 93.6(2) . .
C12 S2 Co2 94.6(2) . .
C16 S3 C32 102.3(3) . .
C16 S3 Co3 93.6(2) . .
C32 S3 Co3 94.0(2) . .
C36 S4 C42 101.6(3) . .
C36 S4 Co4 94.5(2) . .
C42 S4 Co4 93.8(2) . .
C63 S5 C52 99.7(3) . .
C63 S5 Co5 94.48(19) . .
C52 S5 Co5 93.92(19) . .
C69 S6 C59 102.0(3) . .
C69 S6 Co6 93.8(2) . .
C59 S6 Co6 94.2(2) . .
O9 P1 O7 110.7(2) . .
O9 P1 O7 110.7(2) . 11_655
O7 P1 O7 107.8(3) . 11_655
O9 P1 O8 109.6(4) . .
O7 P1 O8 109.0(2) . .
O7 P1 O8 109.0(2) 11_655 .
O13 P2 O11 110.9(3) . .
O13 P2 O12 110.2(3) . .
O11 P2 O12 108.5(2) . .
O13 P2 O10 109.4(3) . .
O11 P2 O10 108.5(2) . .
O12 P2 O10 109.2(2) . .
O15 P3 O14 109.9(2) . .
O15 P3 O14 109.9(2) . 11_655
O14 P3 O14 107.9(3) . 11_655
O15 P3 O16 111.3(4) . 9_665
O14 P3 O16 108.9(2) . 9_665
O14 P3 O16 108.9(2) 11_655 9_665
C1 O1 Co2 124.0(4) . .
C1 O1 Co1 126.1(4) . .
Co2 O1 Co1 109.27(18) . .
C11 O2 Co3 124.6(4) . .
C11 O2 Co2 125.2(4) . .
Co3 O2 Co2 109.52(18) . .
C31 O3 Co4 125.9(3) . .
C31 O3 Co3 123.4(3) . .
Co4 O3 Co3 109.56(17) . .
C41 O4 Co4 125.0(4) . .
C41 O4 Co1 125.0(4) . .
Co4 O4 Co1 109.70(17) . .
C51 O5 Co5 124.80(13) . 11_655
C51 O5 Co5 124.80(13) . .
Co5 O5 Co5 110.4(2) 11_655 .
C58 O6 Co6 125.0(4) . .
C58 O6 Co5 124.3(4) . .
Co6 O6 Co5 109.66(18) . .
P1 O7 Co3 132.1(2) . .
P1 O7 Co5 133.2(2) . .
Co3 O7 Co5 94.70(16) . .
P1 O8 Co4 132.36(11) . 11_655
P1 O8 Co4 132.36(11) . .
Co4 O8 Co4 95.3(2) 11_655 .
P2 O10 Co2 132.1(2) . .
P2 O10 Co2 132.7(2) . 3_565
Co2 O10 Co2 95.26(16) . 3_565
P2 O11 Co5 133.0(2) . .
P2 O11 Co3 132.7(2) . .
Co5 O11 Co3 94.24(16) . .
P2 O12 Co1 132.3(2) . 3_565
P2 O12 Co6 132.8(2) . .
Co1 O12 Co6 94.97(16) 3_565 .
P3 O14 Co6 132.6(2) . .
P3 O14 Co1 132.1(2) . 3_565
Co6 O14 Co1 95.29(16) . 3_565
P3 O16 Co4 131.77(12) 9_665 .
P3 O16 Co4 131.77(12) 9_665 11_655
Co4 O16 Co4 96.5(2) . 11_655
C68 O17 Co6 124.66(13) . 11_655
C68 O17 Co6 124.66(13) . .
Co6 O17 Co6 109.9(2) 11_655 .
O1 C1 C6 122.9(6) . .
O1 C1 C2 120.3(6) . .
C6 C1 C2 116.7(6) . .
C3 C2 C1 120.2(6) . .
C3 C2 S1 121.8(5) . .
C1 C2 S1 118.1(5) . .
C2 C3 C4 122.1(7) . .
C2 C3 H3 119.0 . .
C4 C3 H3 119.0 . .
C5 C4 C3 117.2(8) . .
C5 C4 C7 119.7(11) . .
C3 C4 C7 123.0(10) . .
C4 C5 C6 122.1(8) . .
C4 C5 H5 118.9 . .
C6 C5 H5 118.9 . .
C1 C6 C5 121.5(6) . .
C1 C6 S2 118.4(5) . .
C5 C6 S2 120.0(6) . .
C9B C7 C9A 32.9(16) . .
C9B C7 C8A 128(2) . .
C9A C7 C8A 105(2) . .
C9B C7 C10 75.2(19) . .
C9A C7 C10 108(2) . .
C8A C7 C10 123.6(18) . .
C9B C7 C8B 123(2) . .
C9A C7 C8B 142(2) . .
C8A C7 C8B 63.7(16) . .
C10 C7 C8B 61.8(16) . .
C9B C7 C4 114.6(19) . .
C9A C7 C4 112.3(17) . .
C8A C7 C4 110.7(15) . .
C10 C7 C4 96.7(15) . .
C8B C7 C4 105.8(17) . .
C7 C10 C9B 46.7(14) . .
O2 C11 C16 121.6(6) . .
O2 C11 C12 121.4(5) . .
C16 C11 C12 116.9(6) . .
C13 C12 C11 121.3(6) . .
C13 C12 S2 120.4(5) . .
C11 C12 S2 118.2(5) . .
C14 C13 C12 122.7(7) . .
C14 C13 H13 118.7 . .
C12 C13 H13 118.7 . .
C13 C14 C15 117.5(7) . .
C13 C14 C17 124.7(9) . .
C15 C14 C17 117.8(8) . .
C16 C15 C14 119.8(7) . .
C16 C15 H15 120.1 . .
C14 C15 H15 120.1 . .
C11 C16 C15 121.7(6) . .
C11 C16 S3 118.8(5) . .
C15 C16 S3 119.5(5) . .
C19B C17 C14 115.1(18) . .
C19B C17 C18A 134.8(19) . .
C14 C17 C18A 108.2(14) . .
C19B C17 C20B 90.9(19) . .
C14 C17 C20B 110.7(15) . .
C18A C17 C20B 85.7(19) . .
C19B C17 C19A 46.9(16) . .
C14 C17 C19A 105.6(13) . .
C18A C17 C19A 109.5(16) . .
C20B C17 C19A 133.6(18) . .
C19B C17 C20A 49.6(15) . .
C14 C17 C20A 114.4(12) . .
C18A C17 C20A 121.3(17) . .
C20B C17 C20A 42.7(13) . .
C19A C17 C20A 96.1(16) . .
C19B C17 C18B 120(2) . .
C14 C17 C18B 104.5(13) . .
C18A C17 C18B 31.0(13) . .
C20B C17 C18B 115(2) . .
C19A C17 C18B 81.5(15) . .
C20A C17 C18B 140.0(16) . .
O3 C31 C32 123.7(5) . .
O3 C31 C36 119.9(5) . .
C32 C31 C36 116.4(5) . .
C31 C32 C33 120.8(6) . .
C31 C32 S3 117.8(4) . .
C33 C32 S3 121.4(5) . .
C34 C33 C32 123.3(7) . .
C34 C33 H33 118.3 . .
C32 C33 H33 118.3 . .
C35 C34 C33 116.5(6) . .
C35 C34 C37 121.4(7) . .
C33 C34 C37 122.1(8) . .
C34 C35 C36 123.2(6) . .
C34 C35 H35 118.4 . .
C36 C35 H35 118.4 . .
C35 C36 C31 119.8(6) . .
C35 C36 S4 121.4(5) . .
C31 C36 S4 118.7(4) . .
C40A C37 C38 126.9(12) . .
C40A C37 C34 118.1(12) . .
C38 C37 C34 113.6(8) . .
C40A C37 C39 54.0(12) . .
C38 C37 C39 103.0(14) . .
C34 C37 C39 103.8(14) . .
C40A C37 C40B 75.2(15) . .
C38 C37 C40B 102.5(15) . .
C34 C37 C40B 105.4(13) . .
C39 C37 C40B 128.8(15) . .
C37 C38 H38A 109.5 . .
C37 C38 H38B 109.5 . .
H38A C38 H38B 109.5 . .
C37 C38 H38C 109.5 . .
H38A C38 H38C 109.5 . .
H38B C38 H38C 109.5 . .
C40A C39 C37 57.4(15) . .
O4 C41 C42 121.1(5) . .
O4 C41 C46 121.2(5) . .
C42 C41 C46 117.7(5) . .
C41 C42 C43 120.8(6) . .
C41 C42 S4 119.5(4) . .
C43 C42 S4 119.7(5) . .
C44 C43 C42 121.1(7) . .
C44 C43 H43 119.4 . .
C42 C43 H43 119.4 . .
C45 C44 C43 117.6(6) . .
C45 C44 C47 121.0(8) . .
C43 C44 C47 121.1(7) . .
C44 C45 C46 123.0(7) . .
C44 C45 H45 118.5 . .
C46 C45 H45 118.5 . .
C41 C46 C45 119.6(6) . .
C41 C46 S1 119.0(5) . .
C45 C46 S1 121.4(5) . .
C49 C47 C48 117.1(14) . .
C49 C47 C50 103.3(15) . .
C48 C47 C50 106.0(14) . .
C49 C47 C44 112.9(9) . .
C48 C47 C44 109.4(9) . .
C50 C47 C44 107.4(13) . .
C47 C48 H48A 109.5 . .
C47 C48 H48B 109.5 . .
H48A C48 H48B 109.5 . .
C47 C48 H48C 109.5 . .
H48A C48 H48C 109.5 . .
H48B C48 H48C 109.5 . .
O5 C51 C52 121.8(3) . .
O5 C51 C52 121.8(3) . 11_655
C52 C51 C52 116.5(7) . 11_655
C53 C52 C51 121.3(5) . .
C53 C52 S5 120.2(5) . .
C51 C52 S5 118.4(4) . .
C54 C53 C52 120.9(6) . .
C54 C53 H53 119.5 . .
C52 C53 H53 119.5 . .
C53 C54 C53 118.6(8) 11_655 .
C53 C54 C55 120.5(4) 11_655 .
C53 C54 C55 120.5(4) . .
C57 C55 C57 108.2(13) . 11_655
C57 C55 C56 109.5(8) . .
C57 C55 C56 109.5(8) 11_655 .
C57 C55 C54 111.0(7) . .
C57 C55 C54 111.0(7) 11_655 .
C56 C55 C54 107.7(11) . .
C55 C57 H57A 109.5 . .
C55 C57 H57B 109.5 . .
H57A C57 H57B 109.5 . .
C55 C57 H57C 109.5 . .
H57A C57 H57C 109.5 . .
H57B C57 H57C 109.5 . .
O6 C58 C63 122.1(5) . .
O6 C58 C59 121.0(5) . .
C63 C58 C59 116.7(5) . .
C60 C59 C58 120.4(6) . .
C60 C59 S6 121.1(5) . .
C58 C59 S6 118.5(4) . .
C61 C60 C59 122.9(6) . .
C61 C60 H60 118.5 . .
C59 C60 H60 118.5 . .
C62 C61 C60 116.2(6) . .
C62 C61 C64 122.1(7) . .
C60 C61 C64 121.7(7) . .
C61 C62 C63 123.4(7) . .
C61 C62 H62 118.3 . .
C63 C62 H62 118.3 . .
C62 C63 C58 120.3(6) . .
C62 C63 S5 121.4(5) . .
C58 C63 S5 118.3(4) . .
C66B C64 C65A 120.5(15) . .
C66B C64 C61 111.1(11) . .
C65A C64 C61 111.9(12) . .
C66B C64 C67 103.6(13) . .
C65A C64 C67 99.7(15) . .
C61 C64 C67 108.4(10) . .
C66B C64 C65B 135.3(15) . .
C65A C64 C65B 41.9(13) . .
C61 C64 C65B 113.5(13) . .
C67 C64 C65B 59.0(13) . .
C66B C64 C66A 93.5(15) . .
C65A C64 C66A 36.8(13) . .
C61 C64 C66A 104.6(12) . .
C67 C64 C66A 133.8(15) . .
C65B C64 C66A 78.6(16) . .
C65B C67 C64 61.2(15) . .
O17 C68 C69 120.2(4) . .
O17 C68 C69 120.2(4) . 11_655
C69 C68 C69 119.5(8) . 11_655
C68 C69 C70 119.9(6) . .
C68 C69 S6 120.1(5) . .
C70 C69 S6 120.0(5) . .
C71 C70 C69 121.4(7) . .
C71 C70 H70 119.3 . .
C69 C70 H70 119.3 . .
C70 C71 C70 117.7(9) 11_655 .
C70 C71 C72 121.1(4) 11_655 .
C70 C71 C72 121.1(4) . .
C73A C72 C73A 128(2) . 11_655
C73A C72 C74 93.1(13) . .
C73A C72 C74 93.1(13) 11_655 .
C73A C72 C71 114.0(11) . .
C73A C72 C71 114.0(11) 11_655 .
C74 C72 C71 104.8(16) . .
C73A C72 C73B 40.1(12) . .
C73A C72 C73B 106.5(18) 11_655 .
C74 C72 C73B 131.5(13) . .
C71 C72 C73B 106.5(12) . .
C73A C72 C73B 106.5(18) . 11_655
C73A C72 C73B 40.1(12) 11_655 11_655
C74 C72 C73B 131.5(13) . 11_655
C71 C72 C73B 106.5(12) . 11_655
C73B C72 C73B 71(2) . 11_655
C9B C9A C7 66(3) . .
C18B C18A C17 82(3) . .
C19B C19A C17 63(2) . .
C20B C20A C19B 127(3) . .
C20B C20A C17 68(2) . .
C19B C20A C17 62(2) . .
C39 C40A C37 68.6(16) . .
C39 C40A C40B 126(2) . .
C37 C40A C40B 57.7(13) . .
C66A C65A C65B 151(4) . .
C66A C65A C64 78(3) . .
C65B C65A C64 74(2) . .
C65A C66A C64 65(2) . .
C73B C73A C72 78(2) . .
C7 C8B H8B1 109.5 . .
C7 C8B H8B2 109.5 . .
H8B1 C8B H8B2 109.5 . .
C7 C8B H8B3 109.5 . .
H8B1 C8B H8B3 109.5 . .
H8B2 C8B H8B3 109.5 . .
C9A C9B C7 81(4) . .
C9A C9B C10 139(5) . .
C7 C9B C10 58.2(17) . .
C18A C18B C17 67(3) . .
C19A C19B C20A 137(4) . .
C19A C19B C17 70(2) . .
C20A C19B C17 69(2) . .
C20A C20B C17 69(2) . .
C37 C40B C40A 47.1(11) . .
C65A C65B C67 122(3) . .
C65A C65B C64 64(2) . .
C67 C65B C64 59.9(15) . .
C64 C66B H66A 109.5 . .
C64 C66B H66B 109.5 . .
H66A C66B H66B 109.5 . .
C64 C66B H66C 109.5 . .
H66A C66B H66C 109.5 . .
H66B C66B H66C 109.5 . .
C73A C73B C72 62(2) . .
C73A C73B C73B 110(2) . 11_655
C72 C73B C73B 54.3(11) . 11_655

loop_
_geom_bond_atom_site_label_1
_geom_bond_atom_site_label_2
_geom_bond_distance
_geom_bond_site_symmetry_2
Co1 O4 1.989(4) .
Co1 O1 2.007(4) .
Co1 O12 2.063(4) 3_565
Co1 O14 2.077(4) 3_565
Co1 S1 2.5651(18) .
Co1 Cl1 2.6169(16) .
Co2 O1 1.989(4) .
Co2 O2 2.001(4) .
Co2 O10 2.056(4) .
Co2 O10 2.081(4) 3_565
Co2 S2 2.5618(18) .
Co2 Cl1 2.6088(16) .
Co3 O2 1.977(4) .
Co3 O3 2.001(4) .
Co3 O7 2.054(4) .
Co3 O11 2.077(4) .
Co3 S3 2.5697(17) .
Co3 Cl1 2.6170(16) .
Co4 O3 1.982(4) .
Co4 O4 1.988(4) .
Co4 O16 2.045(4) .
Co4 O8 2.064(4) .
Co4 S4 2.5597(17) .
Co4 Cl1 2.6153(17) .
Co5 O5 1.986(3) .
Co5 O6 1.998(4) .
Co5 O11 2.055(4) .
Co5 O7 2.062(4) .
Co5 S5 2.5666(17) .
Co5 Cl2 2.6137(17) .
Co6 O17 1.987(3) .
Co6 O6 1.989(4) .
Co6 O14 2.044(4) .
Co6 O12 2.068(4) .
Co6 S6 2.5594(17) .
Co6 Cl2 2.6185(17) .
Cl2 Co5 2.6137(17) 11_655
Cl2 Co6 2.6185(17) 11_655
S1 C2 1.777(7) .
S1 C46 1.788(7) .
S2 C6 1.788(7) .
S2 C12 1.798(7) .
S3 C16 1.787(7) .
S3 C32 1.793(6) .
S4 C36 1.770(6) .
S4 C42 1.781(6) .
S5 C63 1.782(6) .
S5 C52 1.803(6) .
S6 C69 1.784(6) .
S6 C59 1.795(6) .
P1 O9 1.525(6) .
P1 O7 1.540(4) .
P1 O7 1.540(4) 11_655
P1 O8 1.544(6) .
P2 O13 1.514(5) .
P2 O11 1.535(4) .
P2 O12 1.539(4) .
P2 O10 1.540(4) .
P3 O15 1.528(6) .
P3 O14 1.553(4) .
P3 O14 1.553(4) 11_655
P3 O16 1.560(6) 9_665
O1 C1 1.312(7) .
O2 C11 1.331(7) .
O3 C31 1.322(7) .
O4 C41 1.331(7) .
O5 C51 1.339(9) .
O5 Co5 1.986(3) 11_655
O6 C58 1.331(7) .
O8 Co4 2.064(4) 11_655
O10 Co2 2.081(4) 3_565
O12 Co1 2.063(4) 3_565
O14 Co1 2.077(4) 3_565
O16 P3 1.560(6) 9_665
O16 Co4 2.045(4) 11_655
O17 C68 1.357(9) .
O17 Co6 1.987(3) 11_655
C1 C6 1.381(9) .
C1 C2 1.443(9) .
C2 C3 1.372(9) .
C3 C4 1.400(12) .
C3 H3 0.9500 .
C4 C5 1.374(12) .
C4 C7 1.575(18) .
C5 C6 1.388(10) .
C5 H5 0.9500 .
C7 C9B 1.36(3) .
C7 C9A 1.47(3) .
C7 C8A 1.50(3) .
C7 C10 1.58(3) .
C7 C8B 1.60(3) .
C10 C9B 1.80(4) .
C11 C16 1.396(9) .
C11 C12 1.397(9) .
C12 C13 1.383(9) .
C13 C14 1.352(11) .
C13 H13 0.9500 .
C14 C15 1.430(11) .
C14 C17 1.541(11) .
C15 C16 1.397(9) .
C15 H15 0.9500 .
C17 C19B 1.50(4) .
C17 C18A 1.54(3) .
C17 C20B 1.57(3) .
C17 C19A 1.57(3) .
C17 C20A 1.59(3) .
C17 C18B 1.66(3) .
C31 C32 1.383(8) .
C31 C36 1.429(8) .
C32 C33 1.393(9) .
C33 C34 1.364(10) .
C33 H33 0.9500 .
C34 C35 1.363(10) .
C34 C37 1.525(11) .
C35 C36 1.393(9) .
C35 H35 0.9500 .
C37 C40A 1.45(3) .
C37 C38 1.488(15) .
C37 C39 1.61(3) .
C37 C40B 1.68(3) .
C38 H38A 0.9800 .
C38 H38B 0.9800 .
C38 H38C 0.9800 .
C39 C40A 1.40(3) .
C41 C42 1.379(9) .
C41 C46 1.399(9) .
C42 C43 1.421(9) .
C43 C44 1.371(10) .
C43 H43 0.9500 .
C44 C45 1.357(11) .
C44 C47 1.564(10) .
C45 C46 1.404(9) .
C45 H45 0.9500 .
C47 C49 1.476(19) .
C47 C48 1.521(17) .
C47 C50 1.555(10) .
C48 H48A 0.9800 .
C48 H48B 0.9800 .
C48 H48C 0.9800 .
C51 C52 1.392(7) .
C51 C52 1.392(7) 11_655
C52 C53 1.376(8) .
C53 C54 1.367(8) .
C53 H53 0.9500 .
C54 C53 1.367(8) 11_655
C54 C55 1.582(13) .
C55 C57 1.517(12) .
C55 C57 1.517(12) 11_655
C55 C56 1.52(2) .
C57 H57A 0.9800 .
C57 H57B 0.9800 .
C57 H57C 0.9800 .
C58 C63 1.388(8) .
C58 C59 1.404(8) .
C59 C60 1.382(8) .
C60 C61 1.366(9) .
C60 H60 0.9500 .
C61 C62 1.360(10) .
C61 C64 1.547(9) .
C62 C63 1.384(9) .
C62 H62 0.9500 .
C64 C66B 1.50(2) .
C64 C65A 1.52(3) .
C64 C67 1.59(2) .
C64 C65B 1.61(3) .
C64 C66A 1.64(3) .
C67 C65B 1.58(3) .
C68 C69 1.383(7) .
C68 C69 1.383(7) 11_655
C69 C70 1.396(9) .
C70 C71 1.387(8) .
C70 H70 0.9500 .
C71 C70 1.387(8) 11_655
C71 C72 1.566(13) .
C72 C73A 1.46(2) .
C72 C73A 1.46(2) 11_655
C72 C74 1.49(3) .
C72 C73B 1.61(3) .
C72 C73B 1.61(3) 11_655
C9A C9B 0.81(4) .
C18A C18B 0.86(4) .
C19A C19B 1.23(4) .
C20A C20B 1.15(3) .
C20A C19B 1.30(4) .
C40A C40B 1.92(4) .
C65A C66A 1.00(3) .
C65A C65B 1.12(3) .
C73A C73B 1.06(3) .
C8B H8B1 0.9800 .
C8B H8B2 0.9800 .
C8B H8B3 0.9800 .
C66B H66A 0.9800 .
C66B H66B 0.9800 .
C66B H66C 0.9800 .
C73B C73B 1.88(5) 11_655

loop_
_platon_squeeze_void_nr
_platon_squeeze_void_average_x
_platon_squeeze_void_average_y
_platon_squeeze_void_average_z
_platon_squeeze_void_volume
_platon_squeeze_void_count_electrons
1 0.158 0.260 -0.018 13124.9 600.8
2 0.000 0.500 0.000 206.1 7.3
3 0.500 0.000 0.000 206.1 7.3
4 0.000 0.000 0.500 206.1 6.7
5 0.500 0.500 0.500 206.1 6.7
